data_1529464
loop_
_publ_author_name
'Haipeng Ji'
'Zhaohui Huang'
'Zhiguo Xia'
'Maxim S. Molokeev'
'Victor V. Atuchin'
'Minghao Fang'
'Yangai Liu'

_publ_section_title
;
 Discovery of New Solid Solution Phosphors via Cation
 Substitution-Dependent Phase Transition in M3(PO4)2:Eu2+ (M = Ca/Sr/Ba)
 Quasi-Binary Sets
;
_journal_issue 0
_journal_name_full 'The Journal of Physical Chemistry C'
_journal_page_first 2038
_journal_page_last 2045
_journal_paper_doi 10.1021/jp509743r
_journal_volume 119
_journal_year 2015
_chemical_formula_moiety 'O4 P, 1.05(Sr), 0.5(Ca)'
_chemical_formula_sum 'Ca0.5 O4 P Sr1.05'
_chemical_formula_weight 207.32
_space_group_IT_number 161
_symmetry_cell_setting trigonal
_symmetry_space_group_name_Hall 'R 3 -2"c'
_symmetry_space_group_name_H-M 'R 3 c :H'
_cell_angle_alpha 90
_cell_angle_beta 90
_cell_angle_gamma 120
_cell_formula_units_Z 42
_cell_length_a 10.66855(20)
_cell_length_b 10.66855(20)
_cell_length_c 38.98320(84)
_cell_measurement_temperature 300
_cell_volume 3842.54(13)
_diffrn_ambient_temperature 300
_diffrn_measurement_device_type
;
D8 ADVANCE Bruker
;
_diffrn_radiation_monochromator none
_diffrn_radiation_probe x-ray
_diffrn_radiation_type
;
 Cu K\a~1~~2~
;
_exptl_absorpt_coefficient_mu 30.746
_exptl_crystal_density_diffrn 3.763389
_pd_char_colour
;
colourless
;
_pd_meas_2theta_range_inc 0.02
_pd_meas_2theta_range_max 110
_pd_meas_2theta_range_min 5
_pd_meas_scan_method step
_pd_proc_ls_pref_orient_corr
;
Anisotropic model of PO. Spherical harmonics 8 ordrer.
 Jarvinen (1993). Application of symmetrized harmonics expansion to correction
of the preferred orientation effect. - J. Appl. Cryst. 26 p525-531.
;
_pd_proc_ls_profile_function PearsonVII
_pd_proc_ls_prof_R_factor 7.614
_pd_proc_ls_prof_wR_expected 5.256
_pd_proc_ls_prof_wR_factor 11.277
_pd_proc_number_of_points 5250
_pd_spec_mount_mode reflection
_refine_ls_goodness_of_fit_all 2.145
_refine_ls_R_I_factor 5.07
_refine_ls_shift/su_max 0.01000
_cod_data_source_file Sr2CaPO42_Eu.cif
_cod_data_source_block a
_cod_original_cell_volume 3842.55(17)
_cod_original_sg_symbol_Hall
;
R 3 -2"c
;
_cod_original_sg_symbol_H-M R3c
_cod_original_formula_sum
;
Ca0.50 O4 P Sr1.05
;
_cod_database_code 1529464
_cod_database_fobs_code 1529464

loop_
_symmetry_equiv_pos_as_xyz
'x, y, z'
'-x+y, -x, z'
'-x+y, y, z+1/2'
'-x+y+1/3, -x-1/3, z-1/3'
'-x+y+1/3, y-1/3, z+1/6'
'-x+y-1/3, -x+1/3, z+1/3'
'-x+y-1/3, y+1/3, z-1/6'
'-y, -x, z+1/2'
'-y, x-y, z'
'-y+1/3, -x-1/3, z+1/6'
'-y+1/3, x-y-1/3, z-1/3'
'-y-1/3, -x+1/3, z-1/6'
'-y-1/3, x-y+1/3, z+1/3'
'x, x-y, z+1/2'
'x+1/3, y-1/3, z-1/3'
'x+1/3, x-y-1/3, z+1/6'
'x-1/3, y+1/3, z+1/3'
'x-1/3, x-y+1/3, z-1/6'

loop_
_atom_site_label
_atom_site_type_symbol
_atom_site_fract_x
_atom_site_fract_y
_atom_site_fract_z
_atom_site_occupancy
_atom_site_B_iso_or_equiv
Ca1 Ca 0.71929(61) 0.8589(12) 0.17978(55) 0.479(34) 0.50(24)
Sr1 Sr 0.71929(61) 0.8589(12) 0.17978(55) 0.646(34) 0.50(24)
Ca2 Ca 0.63548(52) 0.8182(10) -0.02327(54) 0.117(24) 0.50(24)
Sr2 Sr 0.63548(52) 0.8182(10) -0.02327(54) 0.883(24) 0.50(24)
Ca3 Ca 0.71313(54) 0.8532(12) 0.07471(56) 0.155(17) 1.00(27)
Sr3 Sr 0.71313(54) 0.8532(12) 0.07471(56) 0.845(17) 1.00(27)
Ca4 Ca 0 0 -0.07728(67) 0.284(42) 1.00(78)
Sr4 Sr 0 0 -0.07728(67) 0.216(42) 1.00(78)
Ca5 Ca 0 0 0.74277(69) 0.964(22) 0.50(41)
Sr5 Sr 0 0 0.74277(69) 0.036(22) 0.50(41)
P1 P 0 0 0 1 0.50(24)
P2 P 0.6895(12) 0.8712(19) 0.87669(72) 1 0.50(24)
P3 P 0.6525(18) 0.8239(31) 0.77689(69) 1 0.50(24)
O1 O 0.7217(28) -0.1471(48) -0.08619(83) 1 0.50(29)
O2 O 0.7562(42) 0.7783(39) 0.86638(98) 1 0.50(29)
O3 O 0.7619(41) 0.0140(36) 0.86416(98) 1 0.50(29)
O4 O 0.5256(24) 0.7396(35) 0.87208(90) 1 0.50(29)
O5 O 0.6124(36) -0.0755(46) 0.79080(94) 1 0.50(29)
O6 O 0.5917(35) 0.6742(38) 0.79974(93) 1 0.50(29)
O7 O 0.0852(50) 0.9021(48) 0.78450(82) 1 0.50(29)
O8 O 0.6174(27) 0.8095(61) 0.73979(86) 1 0.50(29)
O9 O -0.0170(23) 0.8557(24) -0.02226(87) 1 0.50(29)
O10 O 0 0 0.0414(12) 1 0.50(29)

loop_
_diffrn_radiation_wavelength
_diffrn_radiation_wavelength_wt
1.5406 1.0000
1.5443 0.5000

loop_
_geom_angle_atom_site_label_1
_geom_angle_atom_site_label_2
_geom_angle_atom_site_label_3
_geom_angle
_geom_angle_site_symmetry_1
_geom_angle_site_symmetry_3
O2 P2 O1 88(2) 1_555 1_566

loop_
_geom_bond_atom_site_label_1
_geom_bond_atom_site_label_2
_geom_bond_distance
_geom_bond_site_symmetry_2
Sr1 O6 2.32(4) 6_664
Sr1 O4 2.28(5) 6_664
Sr1 O8 2.52(3) 14_564
Sr1 O9 2.69(3) 10_665
Sr1 O5 2.71(5) 13_654
